data_7051509
loop_
_publ_author_name
'Bai, Yan'
'Zhang, Bing-Guang'
'Duan, Chun-Ying'
'Dang, Dong-Bin'
'Meng, Qing-Jin'

_publ_section_title
;
 Anion induced binding electrochemical signal transduction in
 ferrocenyl benzolimidazolium podands
;
_journal_issue 2
_journal_name_full 'New Journal of Chemistry'
_journal_page_first 266
_journal_paper_doi 10.1039/b508173d
_journal_volume 30
_journal_year 2006
_chemical_formula_sum 'C48 H52 Br2 Fe2 N4 O2'
_chemical_formula_weight 988.46
_chemical_name_systematic
;
?
;
_space_group_IT_number 2
_symmetry_cell_setting triclinic
_symmetry_space_group_name_Hall '-P 1'
_symmetry_space_group_name_H-M 'P -1'
_atom_sites_solution_hydrogens geom
_atom_sites_solution_primary direct
_atom_sites_solution_secondary difmap
_audit_creation_method SHELXL-97
_cell_angle_alpha 88.712(2)
_cell_angle_beta 89.247(3)
_cell_angle_gamma 85.250(2)
_cell_formula_units_Z 2
_cell_length_a 11.2742(12)
_cell_length_b 12.8807(13)
_cell_length_c 15.1438(16)
_cell_measurement_reflns_used 675
_cell_measurement_temperature 293(2)
_cell_measurement_theta_max 15.44
_cell_measurement_theta_min 2.25
_cell_volume 2190.9(4)
_computing_cell_refinement 'Bruker SMART'
_computing_data_collection 'Bruker SMART'
_computing_data_reduction 'Bruker SAINT'
_computing_molecular_graphics 'Bruker SHELXTL'
_computing_publication_material 'Bruker SHELXTL'
_computing_structure_refinement 'Bruker SHELXTL'
_computing_structure_solution 'Bruker SHELXTL'
_diffrn_ambient_temperature 293(2)
_diffrn_measured_fraction_theta_full 0.983
_diffrn_measured_fraction_theta_max 0.983
_diffrn_radiation_monochromator graphite
_diffrn_radiation_source 'fine-focus sealed tube'
_diffrn_radiation_type MoK\a
_diffrn_radiation_wavelength 0.71073
_diffrn_reflns_av_R_equivalents 0.0838
_diffrn_reflns_av_sigmaI/netI 0.2454
_diffrn_reflns_limit_h_max 13
_diffrn_reflns_limit_h_min -11
_diffrn_reflns_limit_k_max 15
_diffrn_reflns_limit_k_min -14
_diffrn_reflns_limit_l_max 17
_diffrn_reflns_limit_l_min -17
_diffrn_reflns_number 11046
_diffrn_reflns_theta_full 25.00
_diffrn_reflns_theta_max 25.00
_diffrn_reflns_theta_min 1.81
_exptl_absorpt_coefficient_mu 2.529
_exptl_absorpt_correction_T_max 0.582
_exptl_absorpt_correction_T_min 0.404
_exptl_absorpt_correction_type empirical
_exptl_absorpt_process_details sadabs
_exptl_crystal_colour yellow
_exptl_crystal_density_diffrn 1.498
_exptl_crystal_density_method 'not measured'
_exptl_crystal_description block
_exptl_crystal_F_000 1012
_exptl_crystal_size_max 0.35
_exptl_crystal_size_mid 0.30
_exptl_crystal_size_min 0.20
_refine_diff_density_max 0.430
_refine_diff_density_min -0.332
_refine_diff_density_rms 0.070
_refine_ls_extinction_method none
_refine_ls_goodness_of_fit_ref 1.020
_refine_ls_hydrogen_treatment mixed
_refine_ls_matrix_type full
_refine_ls_number_parameters 572
_refine_ls_number_reflns 7608
_refine_ls_number_restraints 307
_refine_ls_restrained_S_all 1.013
_refine_ls_R_factor_all 0.2007
_refine_ls_R_factor_gt 0.0634
_refine_ls_shift/su_max 0.000
_refine_ls_shift/su_mean 0.000
_refine_ls_structure_factor_coef Fsqd
_refine_ls_weighting_details
; calc
[0.00000+1.00000exp(3.00(sin\q/\l)^2^)]/
[\s^2^(Fo^2^)+0.0000+0.0000*P+(0.0150P)^2^+0.0000sin\q/\l]
where P = 0.33333Fo^2^ + 0.66667Fc^2^
;
_refine_ls_weighting_scheme calc
_refine_ls_wR_factor_gt 0.1112
_refine_ls_wR_factor_ref 0.1667
_reflns_number_gt 2517
_reflns_number_total 7608
_reflns_threshold_expression >2sigma(I)
_cod_data_source_file b508173d.txt
_cod_data_source_block 1
_cod_depositor_comments
;
The following automatic conversions were performed:
'_symmetry_cell_setting' value 'Triclinic' changed to 'triclinic'
according to '/home/saulius/struct/CIF-dictionaries/cif_core.dic'
dictionary named 'cif_core.dic' version 2.4.1 from 2010-06-29.

Automatic conversion script
Id: cif_fix_enum 1527 2010-12-29 10:47:43Z saulius 
;
_cod_original_sg_symbol_H-M 'P-1 '
_cod_database_code 7051509

loop_
_symmetry_equiv_pos_as_xyz
'x, y, z'
'-x, -y, -z'

loop_
_atom_site_label
_atom_site_type_symbol
_atom_site_fract_x
_atom_site_fract_y
_atom_site_fract_z
_atom_site_U_iso_or_equiv
_atom_site_adp_type
_atom_site_occupancy
_atom_site_symmetry_multiplicity
_atom_site_calc_flag
_atom_site_refinement_flags
_atom_site_disorder_assembly
_atom_site_disorder_group
Fe1 Fe -0.23966(7) 0.34954(6) -0.40478(6) 0.0484(3) Uani 1 1 d . . .
Fe2 Fe -0.24284(8) 0.83732(7) -0.36534(7) 0.0719(3) Uani 1 1 d . . .
N1 N 0.2647(4) 0.2854(3) -0.2174(3) 0.0483(14) Uani 1 1 d . . .
N2 N 0.0832(4) 0.2589(3) -0.2538(3) 0.0412(13) Uani 1 1 d . . .
N3 N 0.1799(4) 0.8260(3) -0.1091(3) 0.0449(14) Uani 1 1 d . . .
N4 N -0.0057(4) 0.8571(3) -0.1425(3) 0.0510(15) Uani 1 1 d . A .
C1 C 0.3388(4) 0.4474(4) -0.1570(4) 0.0506(18) Uani 1 1 d . . .
C2 C 0.3689(5) 0.3343(4) -0.1849(4) 0.062(2) Uani 1 1 d . . .
H2A H 0.4295 0.3330 -0.2310 0.074 Uiso 1 1 calc R . .
H2B H 0.4016 0.2939 -0.1348 0.074 Uiso 1 1 calc RD . .
C3 C 0.2707(5) 0.1901(4) -0.2574(3) 0.0455(17) Uani 1 1 d . . .
C4 C 0.3626(5) 0.1178(4) -0.2751(4) 0.064(2) Uani 1 1 d . . .
H4A H 0.4402 0.1293 -0.2607 0.077 Uiso 1 1 calc R . .
C5 C 0.3375(6) 0.0276(4) -0.3150(4) 0.073(2) Uani 1 1 d . . .
H5A H 0.3985 -0.0235 -0.3268 0.088 Uiso 1 1 calc R . .
C6 C 0.2215(6) 0.0124(5) -0.3378(4) 0.077(2) Uani 1 1 d . . .
H6A H 0.2071 -0.0483 -0.3665 0.093 Uiso 1 1 calc R . .
C7 C 0.1274(5) 0.0831(4) -0.3198(4) 0.0556(19) Uani 1 1 d . . .
H7A H 0.0497 0.0708 -0.3336 0.067 Uiso 1 1 calc R . .
C8 C 0.1539(5) 0.1731(4) -0.2804(4) 0.0458(17) Uani 1 1 d . . .
C9 C 0.1501(5) 0.3234(4) -0.2159(3) 0.0461(17) Uani 1 1 d . . .
H9A H 0.1221 0.3865 -0.1915 0.055 Uiso 1 1 calc R . .
C10 C -0.0461(4) 0.2786(4) -0.2663(4) 0.0463(17) Uani 1 1 d . . .
H10A H -0.0765 0.3345 -0.2282 0.056 Uiso 1 1 calc R . .
H10B H -0.0847 0.2166 -0.2491 0.056 Uiso 1 1 calc R . .
C11 C -0.0759(4) 0.3075(4) -0.3594(4) 0.0437(17) Uani 1 1 d . . .
C12 C -0.1036(5) 0.2432(5) -0.4306(4) 0.068(2) Uani 1 1 d . . .
H12A H -0.1056 0.1672 -0.4289 0.082 Uiso 1 1 calc R . .
C13 C -0.1275(5) 0.3110(5) -0.5043(4) 0.083(3) Uani 1 1 d . . .
H13A H -0.1513 0.2891 -0.5626 0.099 Uiso 1 1 calc R . .
C14 C -0.1148(6) 0.4111(5) -0.4820(5) 0.084(2) Uani 1 1 d U . .
H14A H -0.1271 0.4727 -0.5210 0.100 Uiso 1 1 calc R . .
C15 C -0.0833(4) 0.4105(5) -0.3934(4) 0.059(2) Uani 1 1 d . . .
H15A H -0.0699 0.4724 -0.3596 0.071 Uiso 1 1 calc R . .
C16 C -0.3558(5) 0.4298(5) -0.3244(4) 0.071(2) Uani 1 1 d . . .
H16A H -0.3358 0.4839 -0.2839 0.085 Uiso 1 1 calc R . .
C17 C -0.3561(5) 0.3254(5) -0.3033(4) 0.067(2) Uani 1 1 d . . .
H17A H -0.3353 0.2928 -0.2458 0.081 Uiso 1 1 calc R . .
C18 C -0.3900(5) 0.2732(5) -0.3782(5) 0.079(2) Uani 1 1 d . . .
H18A H -0.3976 0.1983 -0.3826 0.095 Uiso 1 1 calc R . .
C19 C -0.4103(5) 0.3503(5) -0.4468(5) 0.079(2) Uani 1 1 d . . .
H19A H -0.4349 0.3374 -0.5071 0.095 Uiso 1 1 calc R . .
C20 C -0.3884(5) 0.4467(5) -0.4134(5) 0.076(2) Uani 1 1 d . . .
H20A H -0.3969 0.5140 -0.4452 0.091 Uiso 1 1 calc R . .
C21 C 0.3057(4) 0.6571(4) -0.1152(4) 0.0465(17) Uani 1 1 d . . .
C22 C 0.3001(5) 0.7722(4) -0.0959(4) 0.059(2) Uani 1 1 d . . .
H22A H 0.3237 0.7807 -0.0353 0.071 Uiso 1 1 calc RD . .
H22B H 0.3566 0.8049 -0.1341 0.071 Uiso 1 1 calc R . .
C23 C 0.1525(5) 0.9322(4) -0.0967(3) 0.0436(17) Uani 1 1 d . . .
C24 C 0.2183(5) 1.0093(4) -0.0688(4) 0.0583(19) Uani 1 1 d . . .
H24A H 0.2987 0.9962 -0.0561 0.070 Uiso 1 1 calc R . .
C25 C 0.1610(5) 1.1070(4) -0.0603(4) 0.058(2) Uani 1 1 d . . .
H25A H 0.2023 1.1616 -0.0408 0.069 Uiso 1 1 calc R . .
C26 C 0.0381(6) 1.1243(4) -0.0816(4) 0.062(2) Uani 1 1 d . . .
H26A H 0.0007 1.1909 -0.0754 0.074 Uiso 1 1 calc R . .
C27 C -0.0263(5) 1.0482(4) -0.1104(3) 0.0516(18) Uani 1 1 d . . .
H27A H -0.1064 1.0614 -0.1242 0.062 Uiso 1 1 calc R . .
C28 C 0.0313(5) 0.9500(4) -0.1187(4) 0.0447(17) Uani 1 1 d . . .
C29 C 0.0842(5) 0.7853(4) -0.1345(4) 0.0535(19) Uani 1 1 d . . .
H29A H 0.0799 0.7150 -0.1454 0.064 Uiso 1 1 calc R . .
C30 C -0.1243(5) 0.8428(4) -0.1785(4) 0.0536(19) Uani 1 1 d . . .
H30A H -0.1850 0.8792 -0.1420 0.064 Uiso 1 1 calc R A .
H30B H -0.1374 0.7692 -0.1762 0.064 Uiso 1 1 calc R . .
C31 C -0.1362(5) 0.8824(4) -0.2710(4) 0.0537(18) Uani 1 1 d . A .
C32 C -0.0712(6) 0.8426(6) -0.3425(4) 0.091(3) Uani 1 1 d . A .
H32A H -0.0118 0.7826 -0.3406 0.109 Uiso 1 1 calc R . .
C33 C -0.1037(7) 0.9020(6) -0.4172(6) 0.107(2) Uani 1 1 d U A .
H33A H -0.0714 0.8897 -0.4767 0.128 Uiso 1 1 calc R . .
C34 C -0.1911(7) 0.9788(5) -0.3955(5) 0.095(3) Uani 1 1 d . A .
H34A H -0.2305 1.0313 -0.4354 0.114 Uiso 1 1 calc R . .
C35 C -0.2103(6) 0.9675(4) -0.3039(4) 0.078(2) Uani 1 1 d . A .
H35A H -0.2685 1.0104 -0.2689 0.094 Uiso 1 1 calc R . .
C36 C -0.3140(5) 0.7814(6) -0.4682(4) 0.1220(14) Uani 0.50 1 d PDU A 1
H36A H -0.3013 0.8018 -0.5301 0.146 Uiso 0.50 1 d PR A 1
C37 C -0.4091(6) 0.8061(7) -0.4124(3) 0.1198(13) Uani 0.50 1 d PDU A 1
H37A H -0.4655 0.8629 -0.4335 0.144 Uiso 0.50 1 d PR A 1
C38 C -0.3856(5) 0.7561(6) -0.3328(4) 0.1219(13) Uani 0.50 1 d PDU A 1
H38A H -0.4488 0.7839 -0.2927 0.146 Uiso 0.50 1 d PR A 1
C39 C -0.2798(6) 0.6963(7) -0.3411(4) 0.1204(13) Uani 0.50 1 d PDU A 1
H39A H -0.2730 0.6543 -0.2864 0.144 Uiso 0.50 1 d PR A 1
C40 C -0.2403(7) 0.7061(7) -0.4268(4) 0.1215(13) Uani 0.50 1 d PDU A 1
H40A H -0.1734 0.6578 -0.4453 0.146 Uiso 0.50 1 d PR A 1
C36' C -0.3386(7) 0.7455(4) -0.4490(4) 0.1206(13) Uani 0.50 1 d PDU A 2
H36B H -0.3226 0.7274 -0.5108 0.145 Uiso 0.50 1 d PR A 2
C37' C -0.4015(9) 0.8397(5) -0.4118(3) 0.1202(13) Uani 0.50 1 d PDU A 2
H37B H -0.4523 0.8926 -0.4443 0.144 Uiso 0.50 1 d PR A 2
C38' C -0.4089(8) 0.8242(5) -0.3156(4) 0.1194(14) Uani 0.50 1 d PDU A 2
H38B H -0.4458 0.8697 -0.2702 0.143 Uiso 0.50 1 d PR A 2
C39' C -0.3396(8) 0.7255(5) -0.2929(4) 0.1201(13) Uani 0.50 1 d PDU A 2
H39B H -0.3211 0.7060 -0.2313 0.144 Uiso 0.50 1 d PR A 2
C40' C -0.2881(9) 0.6820(6) -0.3749(4) 0.1205(13) Uani 0.50 1 d PDU A 2
H40B H -0.2306 0.6206 -0.3725 0.145 Uiso 0.50 1 d PR A 2
C41 C 0.3234(4) 0.5249(5) -0.2249(4) 0.0503(18) Uani 1 1 d . . .
C42 C 0.3220(5) 0.4945(5) -0.3212(4) 0.073(2) Uani 1 1 d . . .
H42A H 0.2517 0.5268 -0.3487 0.110 Uiso 1 1 calc R . .
H42B H 0.3223 0.4202 -0.3247 0.110 Uiso 1 1 calc R . .
H42C H 0.3912 0.5173 -0.3511 0.110 Uiso 1 1 calc R . .
C43 C 0.3109(5) 0.6278(4) -0.2026(4) 0.0495(18) Uani 1 1 d . . .
C44 C 0.2991(5) 0.7097(4) -0.2781(4) 0.071(2) Uani 1 1 d . . .
H44A H 0.3592 0.6933 -0.3222 0.106 Uiso 1 1 calc R . .
H44B H 0.3088 0.7774 -0.2552 0.106 Uiso 1 1 calc R . .
H44C H 0.2218 0.7097 -0.3040 0.106 Uiso 1 1 calc R . .
C45 C 0.3310(4) 0.4755(4) -0.0700(4) 0.0494(18) Uani 1 1 d . . .
C46 C 0.3426(6) 0.3924(4) 0.0031(4) 0.093(3) Uani 1 1 d . . .
H46A H 0.3016 0.3335 -0.0134 0.139 Uiso 1 1 calc RD . .
H46B H 0.3084 0.4204 0.0568 0.139 Uiso 1 1 calc RD . .
H46C H 0.4252 0.3708 0.0121 0.139 Uiso 1 1 calc R . .
C47 C 0.3133(5) 0.5797(4) -0.0465(4) 0.0538(19) Uani 1 1 d . . .
C48 C 0.3004(6) 0.6060(4) 0.0507(4) 0.077(2) Uani 1 1 d . . .
H48A H 0.2910 0.6803 0.0566 0.116 Uiso 1 1 calc RD . .
H48B H 0.3703 0.5784 0.0816 0.116 Uiso 1 1 calc R . .
H48C H 0.2318 0.5760 0.0753 0.116 Uiso 1 1 calc RD . .
Br1 Br -0.04464(7) 0.55201(5) -0.18289(6) 0.0845(3) Uani 1 1 d . . .
Br2 Br 0.38556(8) 0.88504(6) 0.12120(5) 0.0942(3) Uani 1 1 d . . .
O1W O -0.0268(5) 0.6307(3) 0.0270(4) 0.127(2) Uani 1 1 d . . .
H1WA H 0.0464 0.6274 0.0405 0.153 Uiso 1 1 d R . .
H1WB H -0.0328 0.6239 -0.0284 0.153 Uiso 1 1 d R . .
O2W O 0.4366(5) 1.1294(4) 0.0660(5) 0.151(3) Uani 1 1 d . . .
H2WA H 0.4289 1.1424 0.0110 0.181 Uiso 1 1 d R . .
H2WB H 0.4564 1.1065 0.1172 0.181 Uiso 1 1 d R . .

loop_
_atom_site_aniso_label
_atom_site_aniso_U_11
_atom_site_aniso_U_22
_atom_site_aniso_U_33
_atom_site_aniso_U_23
_atom_site_aniso_U_13
_atom_site_aniso_U_12
Fe1 0.0366(4) 0.0607(5) 0.0479(5) 0.0092(4) -0.0068(4) -0.0053(4)
Fe2 0.0636(6) 0.0612(6) 0.0915(7) -0.0071(5) -0.0329(5) -0.0029(5)
N1 0.040(3) 0.050(3) 0.053(3) -0.002(2) -0.007(2) 0.005(2)
N2 0.045(3) 0.042(2) 0.037(3) 0.002(2) -0.008(2) -0.002(2)
N3 0.035(2) 0.054(3) 0.049(3) -0.003(2) -0.012(2) -0.017(2)
N4 0.056(3) 0.048(3) 0.049(3) 0.002(2) 0.002(3) -0.008(2)
C1 0.026(3) 0.054(3) 0.072(4) 0.002(3) -0.013(3) -0.007(3)
C2 0.041(3) 0.061(4) 0.083(5) -0.007(4) -0.020(3) 0.007(3)
C3 0.047(3) 0.049(3) 0.038(3) 0.007(3) -0.008(3) 0.006(3)
C4 0.055(4) 0.059(4) 0.076(5) 0.011(4) -0.010(4) 0.008(3)
C5 0.076(5) 0.050(4) 0.087(5) -0.002(4) 0.005(4) 0.028(4)
C6 0.106(6) 0.061(4) 0.064(5) -0.013(4) -0.018(4) 0.004(4)
C7 0.057(4) 0.063(4) 0.047(4) 0.009(3) 0.004(3) -0.006(3)
C8 0.063(4) 0.033(3) 0.041(4) 0.002(3) -0.011(3) -0.002(3)
C9 0.052(3) 0.044(3) 0.042(4) -0.004(3) -0.011(3) 0.003(3)
C10 0.031(3) 0.052(3) 0.056(4) -0.004(3) -0.002(3) -0.003(3)
C11 0.020(3) 0.058(3) 0.051(4) 0.016(3) -0.002(3) 0.005(3)
C12 0.048(4) 0.079(4) 0.075(5) -0.039(4) 0.000(3) 0.014(3)
C13 0.052(4) 0.163(7) 0.026(4) 0.003(4) -0.009(3) 0.033(4)
C14 0.079(3) 0.090(3) 0.081(3) 0.013(3) 0.006(3) -0.009(3)
C15 0.023(3) 0.101(5) 0.056(4) 0.015(4) -0.018(3) -0.022(3)
C16 0.042(4) 0.077(4) 0.092(5) -0.006(4) 0.014(4) 0.006(4)
C17 0.043(4) 0.099(5) 0.058(4) 0.012(4) 0.010(3) -0.004(4)
C18 0.042(4) 0.082(4) 0.115(6) 0.029(4) 0.002(4) -0.032(3)
C19 0.030(3) 0.115(5) 0.097(6) -0.019(5) -0.014(4) -0.021(4)
C20 0.024(3) 0.098(5) 0.098(5) 0.033(4) -0.002(3) 0.032(3)
C21 0.033(3) 0.053(3) 0.054(4) 0.010(3) -0.008(3) -0.008(3)
C22 0.053(4) 0.057(4) 0.070(5) 0.005(3) -0.014(3) -0.022(3)
C23 0.057(4) 0.035(3) 0.040(3) 0.007(3) 0.002(3) -0.013(3)
C24 0.062(4) 0.066(4) 0.050(4) 0.018(3) -0.010(3) -0.023(3)
C25 0.087(5) 0.046(3) 0.041(4) 0.018(3) 0.004(3) -0.020(3)
C26 0.101(5) 0.038(3) 0.043(4) 0.019(3) 0.005(4) 0.006(4)
C27 0.063(4) 0.056(4) 0.037(4) 0.004(3) -0.015(3) -0.011(3)
C28 0.052(4) 0.037(3) 0.044(4) 0.014(3) 0.004(3) -0.004(3)
C29 0.074(4) 0.042(3) 0.044(4) 0.002(3) -0.001(3) -0.001(3)
C30 0.046(4) 0.071(4) 0.042(4) -0.007(3) 0.003(3) 0.001(3)
C31 0.041(3) 0.064(4) 0.058(4) -0.029(3) -0.006(3) -0.007(3)
C32 0.072(5) 0.141(6) 0.057(5) -0.012(5) -0.013(4) 0.015(5)
C33 0.100(3) 0.120(3) 0.101(3) -0.005(3) -0.002(3) -0.008(3)
C34 0.137(6) 0.072(5) 0.079(5) 0.008(4) -0.040(5) -0.019(5)
C35 0.102(5) 0.056(4) 0.074(5) -0.021(4) -0.015(4) 0.016(4)
C36 0.108(2) 0.087(2) 0.179(2) 0.004(2) -0.063(2) -0.043(2)
C37 0.102(2) 0.085(2) 0.180(2) 0.005(2) -0.065(2) -0.042(2)
C38 0.105(2) 0.087(2) 0.181(2) 0.005(2) -0.062(2) -0.045(2)
C39 0.105(2) 0.084(2) 0.179(2) 0.005(2) -0.065(2) -0.042(2)
C40 0.105(2) 0.085(2) 0.181(2) 0.002(2) -0.062(2) -0.042(2)
C36' 0.105(2) 0.085(2) 0.180(2) 0.001(2) -0.065(2) -0.045(2)
C37' 0.102(2) 0.085(2) 0.180(2) 0.004(2) -0.065(2) -0.040(2)
C38' 0.101(2) 0.084(2) 0.180(3) 0.003(2) -0.063(2) -0.042(2)
C39' 0.103(2) 0.085(2) 0.180(2) 0.007(2) -0.065(2) -0.041(2)
C40' 0.105(2) 0.083(2) 0.180(2) 0.005(2) -0.063(2) -0.043(2)
C41 0.019(3) 0.087(4) 0.044(4) -0.012(3) 0.000(3) 0.002(3)
C42 0.058(4) 0.092(5) 0.067(5) 0.002(4) 0.004(4) 0.002(4)
C43 0.041(3) 0.046(3) 0.062(4) 0.007(3) -0.009(3) -0.013(3)
C44 0.070(4) 0.078(4) 0.063(4) 0.020(4) -0.002(4) 0.000(4)
C45 0.031(3) 0.058(4) 0.060(4) 0.006(3) -0.013(3) -0.005(3)
C46 0.103(6) 0.080(5) 0.093(5) 0.028(4) -0.033(5) 0.000(4)
C47 0.044(3) 0.056(4) 0.061(4) -0.001(3) -0.005(3) -0.004(3)
C48 0.102(5) 0.075(4) 0.056(5) 0.007(4) -0.001(4) -0.021(4)
Br1 0.0815(5) 0.0631(4) 0.1091(6) -0.0147(4) -0.0169(5) -0.0009(4)
Br2 0.1197(6) 0.0852(5) 0.0765(5) 0.0074(4) -0.0402(5) 0.0016(5)
O1W 0.167(5) 0.098(4) 0.116(5) -0.015(4) 0.006(4) -0.001(4)
O2W 0.110(4) 0.102(4) 0.242(8) -0.013(5) 0.014(5) -0.015(4)

loop_
_atom_type_symbol
_atom_type_description
_atom_type_scat_dispersion_real
_atom_type_scat_dispersion_imag
_atom_type_scat_source
C C 0.0033 0.0016 'International Tables Vol C Tables 4.2.6.8 and 6.1.1.4'
H H 0.0000 0.0000 'International Tables Vol C Tables 4.2.6.8 and 6.1.1.4'
N N 0.0061 0.0033 'International Tables Vol C Tables 4.2.6.8 and 6.1.1.4'
O O 0.0106 0.0060 'International Tables Vol C Tables 4.2.6.8 and 6.1.1.4'
Fe Fe 0.3463 0.8444 'International Tables Vol C Tables 4.2.6.8 and 6.1.1.4'
Br Br -0.2901 2.4595 'International Tables Vol C Tables 4.2.6.8 and 6.1.1.4'

loop_
_geom_angle_atom_site_label_1
_geom_angle_atom_site_label_2
_geom_angle_atom_site_label_3
_geom_angle
_geom_angle_site_symmetry_1
_geom_angle_site_symmetry_3
_geom_angle_publ_flag
C15 Fe1 C13 67.5(3) . . ?
C15 Fe1 C11 41.2(2) . . ?
C13 Fe1 C11 69.3(2) . . ?
C15 Fe1 C12 69.0(2) . . ?
C13 Fe1 C12 41.4(2) . . ?
C11 Fe1 C12 41.7(2) . . ?
C15 Fe1 C20 118.6(3) . . ?
C13 Fe1 C20 125.8(3) . . ?
C11 Fe1 C20 152.9(3) . . ?
C12 Fe1 C20 164.0(3) . . ?
C15 Fe1 C16 106.9(3) . . ?
C13 Fe1 C16 162.7(3) . . ?
C11 Fe1 C16 118.1(2) . . ?
C12 Fe1 C16 153.9(3) . . ?
C20 Fe1 C16 41.0(3) . . ?
C15 Fe1 C14 40.5(3) . . ?
C13 Fe1 C14 39.5(3) . . ?
C11 Fe1 C14 69.3(2) . . ?
C12 Fe1 C14 68.8(3) . . ?
C20 Fe1 C14 107.1(3) . . ?
C16 Fe1 C14 125.8(3) . . ?
C15 Fe1 C19 153.8(3) . . ?
C13 Fe1 C19 109.6(3) . . ?
C11 Fe1 C19 164.5(2) . . ?
C12 Fe1 C19 127.3(3) . . ?
C20 Fe1 C19 40.3(3) . . ?
C16 Fe1 C19 67.7(3) . . ?
C14 Fe1 C19 120.4(3) . . ?
C15 Fe1 C17 125.4(2) . . ?
C13 Fe1 C17 156.8(3) . . ?
C11 Fe1 C17 106.8(2) . . ?
C12 Fe1 C17 120.5(3) . . ?
C20 Fe1 C17 68.2(3) . . ?
C16 Fe1 C17 39.7(2) . . ?
C14 Fe1 C17 162.3(3) . . ?
C19 Fe1 C17 67.8(3) . . ?
C15 Fe1 C18 162.9(3) . . ?
C13 Fe1 C18 122.7(3) . . ?
C11 Fe1 C18 125.9(2) . . ?
C12 Fe1 C18 108.7(3) . . ?
C20 Fe1 C18 68.3(3) . . ?
C16 Fe1 C18 67.3(3) . . ?
C14 Fe1 C18 155.9(3) . . ?
C19 Fe1 C18 40.8(2) . . ?
C17 Fe1 C18 40.0(3) . . ?
C39 Fe2 C37' 78.8(3) . . ?
C39 Fe2 C36 70.0(3) . . ?
C37' Fe2 C36 44.6(2) . . ?
C39 Fe2 C40 41.6(2) . . ?
C37' Fe2 C40 76.9(3) . . ?
C36 Fe2 C40 41.3(2) . . ?
C39 Fe2 C32 106.9(3) . . ?
C37' Fe2 C32 168.4(3) . . ?
C36 Fe2 C32 127.0(3) . . ?
C40 Fe2 C32 100.4(3) . . ?
C39 Fe2 C33 134.5(3) . . ?
C37' Fe2 C33 128.1(3) . . ?
C36 Fe2 C33 102.4(3) . . ?
C40 Fe2 C33 102.9(3) . . ?
C32 Fe2 C33 41.0(3) . . ?
C39 Fe2 C35 141.3(3) . . ?
C37' Fe2 C35 113.8(3) . . ?
C36 Fe2 C35 145.0(3) . . ?
C40 Fe2 C35 168.6(3) . . ?
C32 Fe2 C35 68.4(3) . . ?
C33 Fe2 C35 67.9(3) . . ?
C39 Fe2 C34 175.0(3) . . ?
C37' Fe2 C34 104.4(3) . . ?
C36 Fe2 C34 109.4(3) . . ?
C40 Fe2 C34 134.9(3) . . ?
C32 Fe2 C34 69.3(3) . . ?
C33 Fe2 C34 40.5(3) . . ?
C35 Fe2 C34 41.2(3) . . ?
C39 Fe2 C31 109.5(3) . . ?
C37' Fe2 C31 147.8(2) . . ?
C36 Fe2 C31 167.6(2) . . ?
C40 Fe2 C31 130.3(3) . . ?
C32 Fe2 C31 40.6(2) . . ?
C33 Fe2 C31 68.7(3) . . ?
C35 Fe2 C31 41.2(2) . . ?
C34 Fe2 C31 70.0(3) . . ?
C39 Fe2 C38' 65.7(2) . . ?
C37' Fe2 C38' 43.5(2) . . ?
C36 Fe2 C38' 81.3(2) . . ?
C40 Fe2 C38' 93.0(3) . . ?
C32 Fe2 C38' 148.0(3) . . ?
C33 Fe2 C38' 159.7(3) . . ?
C35 Fe2 C38' 97.5(3) . . ?
C34 Fe2 C38' 119.3(3) . . ?
C31 Fe2 C38' 110.1(2) . . ?
C39 Fe2 C38 40.3(2) . . ?
C37' Fe2 C38 47.3(3) . . ?
C36 Fe2 C38 67.8(3) . . ?
C40 Fe2 C38 67.6(3) . . ?
C32 Fe2 C38 142.3(3) . . ?
C33 Fe2 C38 169.6(3) . . ?
C35 Fe2 C38 122.0(3) . . ?
C34 Fe2 C38 144.5(3) . . ?
C31 Fe2 C38 120.4(3) . . ?
C38' Fe2 C38 26.6(3) . . ?
C39 Fe2 C37 67.0(3) . . ?
C37' Fe2 C37 12.0(3) . . ?
C36 Fe2 C37 39.78(19) . . ?
C40 Fe2 C37 66.7(3) . . ?
C32 Fe2 C37 166.2(3) . . ?
C33 Fe2 C37 134.5(3) . . ?
C35 Fe2 C37 124.5(3) . . ?
C34 Fe2 C37 115.9(3) . . ?
C31 Fe2 C37 152.3(2) . . ?
C38' Fe2 C37 42.4(2) . . ?
C38 Fe2 C37 38.83(19) . . ?
C9 N1 C3 107.8(4) . . ?
C9 N1 C2 128.1(4) . . ?
C3 N1 C2 124.1(4) . . ?
C9 N2 C8 108.9(4) . . ?
C9 N2 C10 124.4(4) . . ?
C8 N2 C10 126.7(4) . . ?
C29 N3 C23 108.6(4) . . ?
C29 N3 C22 127.5(4) . . ?
C23 N3 C22 123.8(4) . . ?
C29 N4 C28 108.5(5) . . ?
C29 N4 C30 126.6(5) . . ?
C28 N4 C30 124.6(4) . . ?
C45 C1 C41 119.9(5) . . ?
C45 C1 C2 122.5(5) . . ?
C41 C1 C2 117.6(5) . . ?
N1 C2 C1 112.8(4) . . ?
N1 C2 H2A 109.0 . . ?
C1 C2 H2A 109.0 . . ?
N1 C2 H2B 109.0 . . ?
C1 C2 H2B 109.0 . . ?
H2A C2 H2B 107.8 . . ?
C4 C3 N1 132.9(5) . . ?
C4 C3 C8 120.7(5) . . ?
N1 C3 C8 106.4(4) . . ?
C3 C4 C5 118.3(6) . . ?
C3 C4 H4A 120.9 . . ?
C5 C4 H4A 120.9 . . ?
C4 C5 C6 120.2(6) . . ?
C4 C5 H5A 119.9 . . ?
C6 C5 H5A 119.9 . . ?
C7 C6 C5 122.7(6) . . ?
C7 C6 H6A 118.7 . . ?
C5 C6 H6A 118.7 . . ?
C6 C7 C8 116.4(6) . . ?
C6 C7 H7A 121.8 . . ?
C8 C7 H7A 121.8 . . ?
C7 C8 N2 131.8(5) . . ?
C7 C8 C3 121.6(5) . . ?
N2 C8 C3 106.5(5) . . ?
N2 C9 N1 110.4(4) . . ?
N2 C9 H9A 124.8 . . ?
N1 C9 H9A 124.8 . . ?
N2 C10 C11 112.0(4) . . ?
N2 C10 H10A 109.2 . . ?
C11 C10 H10A 109.2 . . ?
N2 C10 H10B 109.2 . . ?
C11 C10 H10B 109.2 . . ?
H10A C10 H10B 107.9 . . ?
C15 C11 C12 106.3(5) . . ?
C15 C11 C10 123.8(5) . . ?
C12 C11 C10 129.8(5) . . ?
C15 C11 Fe1 69.1(3) . . ?
C12 C11 Fe1 69.3(3) . . ?
C10 C11 Fe1 125.6(4) . . ?
C13 C12 C11 106.3(5) . . ?
C13 C12 Fe1 68.9(3) . . ?
C11 C12 Fe1 69.0(3) . . ?
C13 C12 H12A 126.9 . . ?
C11 C12 H12A 126.9 . . ?
Fe1 C12 H12A 126.9 . . ?
C14 C13 C12 110.2(6) . . ?
C14 C13 Fe1 71.0(4) . . ?
C12 C13 Fe1 69.8(3) . . ?
C14 C13 H13A 124.9 . . ?
C12 C13 H13A 124.9 . . ?
Fe1 C13 H13A 124.9 . . ?
C13 C14 C15 107.7(6) . . ?
C13 C14 Fe1 69.4(4) . . ?
C15 C14 Fe1 68.9(4) . . ?
C13 C14 H14A 126.1 . . ?
C15 C14 H14A 126.1 . . ?
Fe1 C14 H14A 126.1 . . ?
C14 C15 C11 109.5(6) . . ?
C14 C15 Fe1 70.5(4) . . ?
C11 C15 Fe1 69.7(3) . . ?
C14 C15 H15A 125.2 . . ?
C11 C15 H15A 125.2 . . ?
Fe1 C15 H15A 125.2 . . ?
C17 C16 C20 109.3(6) . . ?
C17 C16 Fe1 71.3(4) . . ?
C20 C16 Fe1 69.4(4) . . ?
C17 C16 H16A 125.3 . . ?
C20 C16 H16A 125.3 . . ?
Fe1 C16 H16A 125.3 . . ?
C16 C17 C18 108.5(6) . . ?
C16 C17 Fe1 69.0(4) . . ?
C18 C17 Fe1 70.6(4) . . ?
C16 C17 H17A 125.8 . . ?
C18 C17 H17A 125.8 . . ?
Fe1 C17 H17A 125.8 . . ?
C17 C18 C19 106.8(6) . . ?
C17 C18 Fe1 69.4(3) . . ?
C19 C18 Fe1 68.6(3) . . ?
C17 C18 H18A 126.6 . . ?
C19 C18 H18A 126.6 . . ?
Fe1 C18 H18A 126.6 . . ?
C20 C19 C18 108.3(6) . . ?
C20 C19 Fe1 69.0(3) . . ?
C18 C19 Fe1 70.6(3) . . ?
C20 C19 H19A 125.8 . . ?
C18 C19 H19A 125.8 . . ?
Fe1 C19 H19A 125.8 . . ?
C19 C20 C16 107.1(6) . . ?
C19 C20 Fe1 70.7(3) . . ?
C16 C20 Fe1 69.6(3) . . ?
C19 C20 H20A 126.5 . . ?
C16 C20 H20A 126.5 . . ?
Fe1 C20 H20A 126.5 . . ?
C43 C21 C47 119.9(5) . . ?
C43 C21 C22 118.1(5) . . ?
C47 C21 C22 121.9(5) . . ?
N3 C22 C21 113.0(4) . . ?
N3 C22 H22A 109.0 . . ?
C21 C22 H22A 109.0 . . ?
N3 C22 H22B 109.0 . . ?
C21 C22 H22B 109.0 . . ?
H22A C22 H22B 107.8 . . ?
C24 C23 N3 132.5(5) . . ?
C24 C23 C28 122.7(5) . . ?
N3 C23 C28 104.8(4) . . ?
C23 C24 C25 117.4(5) . . ?
C23 C24 H24A 121.3 . . ?
C25 C24 H24A 121.3 . . ?
C24 C25 C26 119.6(5) . . ?
C24 C25 H25A 120.2 . . ?
C26 C25 H25A 120.2 . . ?
C27 C26 C25 122.8(5) . . ?
C27 C26 H26A 118.6 . . ?
C25 C26 H26A 118.6 . . ?
C26 C27 C28 117.4(5) . . ?
C26 C27 H27A 121.3 . . ?
C28 C27 H27A 121.3 . . ?
N4 C28 C27 133.0(5) . . ?
N4 C28 C23 107.0(4) . . ?
C27 C28 C23 120.0(5) . . ?
N3 C29 N4 111.0(5) . . ?
N3 C29 H29A 124.5 . . ?
N4 C29 H29A 124.5 . . ?
N4 C30 C31 111.9(4) . . ?
N4 C30 H30A 109.2 . . ?
C31 C30 H30A 109.2 . . ?
N4 C30 H30B 109.2 . . ?
C31 C30 H30B 109.2 . . ?
H30A C30 H30B 107.9 . . ?
C32 C31 C35 106.3(6) . . ?
C32 C31 C30 125.3(5) . . ?
C35 C31 C30 128.4(5) . . ?
C32 C31 Fe2 68.6(4) . . ?
C35 C31 Fe2 69.1(3) . . ?
C30 C31 Fe2 128.4(4) . . ?
C31 C32 C33 108.7(6) . . ?
C31 C32 Fe2 70.8(4) . . ?
C33 C32 Fe2 69.6(4) . . ?
C31 C32 H32A 125.7 . . ?
C33 C32 H32A 125.7 . . ?
Fe2 C32 H32A 125.7 . . ?
C34 C33 C32 109.8(7) . . ?
C34 C33 Fe2 70.5(4) . . ?
C32 C33 Fe2 69.3(4) . . ?
C34 C33 H33A 125.1 . . ?
C32 C33 H33A 125.1 . . ?
Fe2 C33 H33A 125.1 . . ?
C33 C34 C35 105.9(6) . . ?
C33 C34 Fe2 69.0(4) . . ?
C35 C34 Fe2 69.3(4) . . ?
C33 C34 H34A 127.1 . . ?
C35 C34 H34A 127.1 . . ?
Fe2 C34 H34A 127.1 . . ?
C34 C35 C31 109.3(6) . . ?
C34 C35 Fe2 69.5(4) . . ?
C31 C35 Fe2 69.7(3) . . ?
C34 C35 H35A 125.3 . . ?
C31 C35 H35A 125.3 . . ?
Fe2 C35 H35A 125.3 . . ?
C40 C36 C37 107.7(5) . . ?
C40 C36 Fe2 69.5(4) . . ?
C37 C36 Fe2 75.8(4) . . ?
C40 C36 H36A 121.6 . . ?
C37 C36 H36A 130.1 . . ?
Fe2 C36 H36A 126.9 . . ?
C40 C36 H36B 83.7 . . ?
C37 C36 H36B 117.4 . . ?
Fe2 C36 H36B 153.0 . . ?
H36A C36 H36B 64.5 . . ?
C38 C37 C36 107.8(5) . . ?
C38 C37 Fe2 68.8(4) . . ?
C36 C37 Fe2 64.4(4) . . ?
C38 C37 H37A 135.7 . . ?
C36 C37 H37A 115.0 . . ?
Fe2 C37 H37A 120.5 . . ?
C38 C37 H37B 141.0 . . ?
C36 C37 H37B 102.4 . . ?
Fe2 C37 H37B 104.3 . . ?
H37A C37 H37B 17.8 . . ?
C39 C38 C37 107.9(5) . . ?
C39 C38 Fe2 65.2(5) . . ?
C37 C38 Fe2 72.4(4) . . ?
C39 C38 H38A 146.7 . . ?
C37 C38 H38A 105.0 . . ?
Fe2 C38 H38A 121.9 . . ?
C38 C39 C40 108.1(5) . . ?
C38 C39 Fe2 74.5(5) . . ?
C40 C39 Fe2 70.1(5) . . ?
C38 C39 H39A 104.9 . . ?
C40 C39 H39A 145.3 . . ?
Fe2 C39 H39A 130.4 . . ?
C38 C39 H40B 145.6 . . ?
C40 C39 H40B 63.5 . . ?
Fe2 C39 H40B 125.7 . . ?
H39A C39 H40B 83.1 . . ?
C36 C40 C39 107.8(5) . . ?
C36 C40 Fe2 69.2(4) . . ?
C39 C40 Fe2 68.3(5) . . ?
C36 C40 H40A 135.1 . . ?
C39 C40 H40A 117.0 . . ?
Fe2 C40 H40A 130.6 . . ?
C36 C40 H40B 147.4 . . ?
C39 C40 H40B 51.6 . . ?
Fe2 C40 H40B 114.0 . . ?
H40A C40 H40B 69.5 . . ?
C40' C36' C37' 107.3(4) . . ?
C40' C36' Fe2 69.5(4) . . ?
C37' C36' Fe2 61.9(4) . . ?
C40' C36' H36A 140.8 . . ?
C37' C36' H36A 93.1 . . ?
Fe2 C36' H36A 92.9 . . ?
C40' C36' H36B 122.6 . . ?
C37' C36' H36B 129.8 . . ?
Fe2 C36' H36B 129.1 . . ?
H36A C36' H36B 44.3 . . ?
C38' C37' C36' 107.8(4) . . ?
C38' C37' Fe2 71.9(5) . . ?
C36' C37' Fe2 75.7(5) . . ?
C38' C37' H37A 112.8 . . ?
C36' C37' H37A 119.0 . . ?
Fe2 C37' H37A 159.6 . . ?
C38' C37' H37B 123.1 . . ?
C36' C37' H37B 126.2 . . ?
Fe2 C37' H37B 133.2 . . ?
H37A C37' H37B 27.1 . . ?
C37' C38' C39' 107.7(4) . . ?
C37' C38' Fe2 64.6(5) . . ?
C39' C38' Fe2 73.9(5) . . ?
C37' C38' H38A 123.1 . . ?
C39' C38' H38A 68.3 . . ?
Fe2 C38' H38A 141.9 . . ?
C37' C38' H38B 130.2 . . ?
C39' C38' H38B 121.9 . . ?
Fe2 C38' H38B 123.5 . . ?
H38A C38' H38B 82.0 . . ?
C40' C39' C38' 107.9(4) . . ?
C40' C39' Fe2 68.5(5) . . ?
C38' C39' Fe2 65.0(4) . . ?
C40' C39' H38A 120.9 . . ?
C38' C39' H38A 31.7 . . ?
Fe2 C39' H38A 96.6 . . ?
C40' C39' H39A 62.9 . . ?
C38' C39' H39A 168.3 . . ?
Fe2 C39' H39A 103.8 . . ?
H38A C39' H39A 158.6 . . ?
C40' C39' H39B 129.7 . . ?
C38' C39' H39B 121.2 . . ?
Fe2 C39' H39B 121.7 . . ?
H38A C39' H39B 107.3 . . ?
H39A C39' H39B 67.0 . . ?
C36' C40' C39' 107.9(5) . . ?
C36' C40' Fe2 69.9(4) . . ?
C39' C40' Fe2 71.3(4) . . ?
C36' C40' H39A 154.9 . . ?
C39' C40' H39A 47.0 . . ?
Fe2 C40' H39A 96.9 . . ?
C36' C40' H40B 132.1 . . ?
C39' C40' H40B 119.9 . . ?
Fe2 C40' H40B 124.5 . . ?
H39A C40' H40B 73.0 . . ?
C43 C41 C1 119.2(5) . . ?
C43 C41 C42 120.3(5) . . ?
C1 C41 C42 120.5(5) . . ?
C41 C42 H42A 109.5 . . ?
C41 C42 H42B 109.5 . . ?
H42A C42 H42B 109.5 . . ?
C41 C42 H42C 109.5 . . ?
H42A C42 H42C 109.5 . . ?
H42B C42 H42C 109.5 . . ?
C41 C43 C21 121.3(5) . . ?
C41 C43 C44 117.7(5) . . ?
C21 C43 C44 121.0(5) . . ?
C43 C44 H44A 109.5 . . ?
C43 C44 H44B 109.5 . . ?
H44A C44 H44B 109.5 . . ?
C43 C44 H44C 109.5 . . ?
H44A C44 H44C 109.5 . . ?
H44B C44 H44C 109.5 . . ?
C1 C45 C47 121.3(5) . . ?
C1 C45 C46 120.1(5) . . ?
C47 C45 C46 118.6(5) . . ?
C45 C46 H46A 109.5 . . ?
C45 C46 H46B 109.5 . . ?
H46A C46 H46B 109.5 . . ?
C45 C46 H46C 109.5 . . ?
H46A C46 H46C 109.5 . . ?
H46B C46 H46C 109.5 . . ?
C45 C47 C21 118.2(5) . . ?
C45 C47 C48 119.0(5) . . ?
C21 C47 C48 122.7(5) . . ?
C47 C48 H48A 109.5 . . ?
C47 C48 H48B 109.5 . . ?
H48A C48 H48B 109.5 . . ?
C47 C48 H48C 109.5 . . ?
H48A C48 H48C 109.5 . . ?
H48B C48 H48C 109.5 . . ?
H1WA O1W H1WB 109.2 . . ?
H2WA O2W H2WB 167.4 . . ?

loop_
_geom_bond_atom_site_label_1
_geom_bond_atom_site_label_2
_geom_bond_distance
_geom_bond_site_symmetry_2
_geom_bond_publ_flag
Fe1 C15 1.999(5) . ?
Fe1 C13 2.000(6) . ?
Fe1 C11 2.007(5) . ?
Fe1 C12 2.011(6) . ?
Fe1 C20 2.012(5) . ?
Fe1 C16 2.014(6) . ?
Fe1 C14 2.020(7) . ?
Fe1 C19 2.034(6) . ?
Fe1 C17 2.043(6) . ?
Fe1 C18 2.060(6) . ?
Fe2 C39 1.923(9) . ?
Fe2 C37' 1.928(10) . ?
Fe2 C36 1.942(7) . ?
Fe2 C40 1.946(9) . ?
Fe2 C32 1.977(7) . ?
Fe2 C33 1.981(8) . ?
Fe2 C35 1.998(6) . ?
Fe2 C34 2.000(7) . ?
Fe2 C31 2.005(6) . ?
Fe2 C38' 2.028(9) . ?
Fe2 C38 2.041(7) . ?
Fe2 C37 2.087(7) . ?
N1 C9 1.343(6) . ?
N1 C3 1.378(6) . ?
N1 C2 1.474(7) . ?
N2 C9 1.313(6) . ?
N2 C8 1.373(6) . ?
N2 C10 1.473(6) . ?
N3 C29 1.303(7) . ?
N3 C23 1.393(6) . ?
N3 C22 1.485(6) . ?
N4 C29 1.319(6) . ?
N4 C28 1.358(6) . ?
N4 C30 1.478(7) . ?
C1 C45 1.375(8) . ?
C1 C41 1.419(7) . ?
C1 C2 1.536(7) . ?
C2 H2A 0.9700 . ?
C2 H2B 0.9700 . ?
C3 C4 1.362(7) . ?
C3 C8 1.403(7) . ?
C4 C5 1.373(8) . ?
C4 H4A 0.9300 . ?
C5 C6 1.388(9) . ?
C5 H5A 0.9300 . ?
C6 C7 1.368(8) . ?
C6 H6A 0.9300 . ?
C7 C8 1.372(7) . ?
C7 H7A 0.9300 . ?
C9 H9A 0.9300 . ?
C10 C11 1.485(7) . ?
C10 H10A 0.9700 . ?
C10 H10B 0.9700 . ?
C11 C15 1.409(7) . ?
C11 C12 1.428(8) . ?
C12 C13 1.417(8) . ?
C12 H12A 0.9800 . ?
C13 C14 1.359(9) . ?
C13 H13A 0.9800 . ?
C14 C15 1.393(9) . ?
C14 H14A 0.9800 . ?
C15 H15A 0.9800 . ?
C16 C17 1.376(8) . ?
C16 C20 1.410(9) . ?
C16 H16A 0.9800 . ?
C17 C18 1.404(9) . ?
C17 H17A 0.9800 . ?
C18 C19 1.428(9) . ?
C18 H18A 0.9800 . ?
C19 C20 1.394(9) . ?
C19 H19A 0.9800 . ?
C20 H20A 0.9800 . ?
C21 C43 1.385(8) . ?
C21 C47 1.423(7) . ?
C21 C22 1.513(7) . ?
C22 H22A 0.9700 . ?
C22 H22B 0.9700 . ?
C23 C24 1.364(7) . ?
C23 C28 1.410(7) . ?
C24 C25 1.374(7) . ?
C24 H24A 0.9300 . ?
C25 C26 1.425(8) . ?
C25 H25A 0.9300 . ?
C26 C27 1.351(8) . ?
C26 H26A 0.9300 . ?
C27 C28 1.380(7) . ?
C27 H27A 0.9300 . ?
C29 H29A 0.9300 . ?
C30 C31 1.485(8) . ?
C30 H30A 0.9700 . ?
C30 H30B 0.9700 . ?
C31 C32 1.382(8) . ?
C31 C35 1.408(8) . ?
C32 C33 1.387(10) . ?
C32 H32A 0.9800 . ?
C33 C34 1.378(10) . ?
C33 H33A 0.9800 . ?
C34 C35 1.407(9) . ?
C34 H34A 0.9800 . ?
C35 H35A 0.9800 . ?
C36 C40 1.371(7) . ?
C36 C37 1.377(7) . ?
C36 H36A 0.9801 . ?
C36 H36B 0.9696 . ?
C37 C38 1.373(7) . ?
C37 H37A 0.9800 . ?
C37 H37B 1.2666 . ?
C38 C39 1.370(7) . ?
C38 H38A 0.9800 . ?
C39 C40 1.372(7) . ?
C39 H39A 0.9800 . ?
C39 H40B 1.1869 . ?
C40 H40A 0.9801 . ?
C40 H40B 1.3567 . ?
C36' C40' 1.467(7) . ?
C36' C37' 1.474(7) . ?
C36' H36A 1.4865 . ?
C36' H36B 0.9800 . ?
C37' C38' 1.469(6) . ?
C37' H37A 0.8266 . ?
C37' H37B 0.9800 . ?
C38' C39' 1.472(7) . ?
C38' H38A 0.7856 . ?
C38' H38B 0.9801 . ?
C39' C40' 1.467(7) . ?
C39' H38A 1.3880 . ?
C39' H39A 1.1404 . ?
C39' H39B 0.9800 . ?
C40' H39A 1.3882 . ?
C40' H40B 0.9801 . ?
C41 C43 1.370(7) . ?
C41 C42 1.519(8) . ?
C42 H42A 0.9600 . ?
C42 H42B 0.9600 . ?
C42 H42C 0.9600 . ?
C43 C44 1.537(7) . ?
C44 H44A 0.9600 . ?
C44 H44B 0.9600 . ?
C44 H44C 0.9600 . ?
C45 C47 1.394(7) . ?
C45 C46 1.522(7) . ?
C46 H46A 0.9600 . ?
C46 H46B 0.9600 . ?
C46 H46C 0.9600 . ?
C47 C48 1.520(8) . ?
C48 H48A 0.9600 . ?
C48 H48B 0.9600 . ?
C48 H48C 0.9600 . ?
O1W H1WA 0.8500 . ?
O1W H1WB 0.8500 . ?
O2W H2WA 0.8501 . ?
O2W H2WB 0.8500 . ?
